data_4318341
loop_
_publ_author_name
'Heidi Rohwer'
'Jan Dillen'

_publ_contact_author_address
;
 Department of Chemistry
 University of Stellenbosch
 Private Bag X1
 Matieland 7602
 South Africa
;
_publ_contact_author_email jlmd@sun.ac.za
_publ_contact_author_fax 27(21)8083360
_publ_contact_author_name
;
 Prof Jan Dillen
;
_publ_contact_author_phone 27(21)8083346
_publ_section_title
;
 Deviation from Tetrahedral Geometry in Me2GeCl2: Crystal Structure of a
 Model Compound and Insight from ab Initio Calculations
;
_journal_name_full 'Inorganic Chemistry'
_journal_page_first 4167
_journal_page_last 4172
_journal_paper_doi 10.1021/ic0256011
_journal_volume 41
_journal_year 2002
_chemical_formula_sum 'C16 H18 Cl2 Ge'
_chemical_formula_weight 353.79
_chemical_name_systematic
;
 dichlorodi(2-phenethyl)germane
;
_space_group_IT_number 14
_symmetry_cell_setting monoclinic
_symmetry_space_group_name_Hall '-P 2ybc'
_symmetry_space_group_name_H-M 'P 1 21/c 1'
_atom_sites_solution_hydrogens geom
_atom_sites_solution_primary direct
_atom_sites_solution_secondary difmap
_audit_creation_method SHELXL-97
_cell_angle_alpha 90.00
_cell_angle_beta 114.2190(10)
_cell_angle_gamma 90.00
_cell_formula_units_Z 4
_cell_length_a 9.2079(2)
_cell_length_b 19.5396(4)
_cell_length_c 9.7845(2)
_cell_measurement_reflns_used 3049
_cell_measurement_temperature 173(2)
_cell_measurement_theta_max 25.68
_cell_measurement_theta_min 1.02
_cell_volume 1605.47(6)
_computing_data_collection 'Collect (Nonius-BV)'
_computing_data_reduction 'Denzo-SMN (Otwninoski & Minor, 1997)'
_computing_structure_refinement 'SHELXL-97 (Sheldrick, 1997)'
_computing_structure_solution 'SHELXS-97 (Sheldrick, 1990)'
_diffrn_ambient_temperature 173(2)
_diffrn_measured_fraction_theta_full 1.000
_diffrn_measured_fraction_theta_max 1.000
_diffrn_measurement_device_type 'Enraf-Nonius Kappa CCD'
_diffrn_measurement_method 'A 181 \p scan and 4 \o scans'
_diffrn_radiation_monochromator graphite
_diffrn_radiation_source 'fine-focus sealed tube'
_diffrn_radiation_type MoK\a
_diffrn_radiation_wavelength 0.71073
_diffrn_reflns_av_R_equivalents 0.0281
_diffrn_reflns_av_sigmaI/netI 0.0350
_diffrn_reflns_limit_h_max 11
_diffrn_reflns_limit_h_min -11
_diffrn_reflns_limit_k_max 23
_diffrn_reflns_limit_k_min -23
_diffrn_reflns_limit_l_max 11
_diffrn_reflns_limit_l_min -11
_diffrn_reflns_number 8596
_diffrn_reflns_theta_full 25.70
_diffrn_reflns_theta_max 25.70
_diffrn_reflns_theta_min 2.08
_exptl_absorpt_coefficient_mu 2.225
_exptl_absorpt_correction_type empirical
_exptl_crystal_colour white
_exptl_crystal_density_diffrn 1.464
_exptl_crystal_density_meas ?
_exptl_crystal_density_method 'not measured'
_exptl_crystal_description block
_exptl_crystal_F_000 720
_exptl_crystal_size_max 0.5
_exptl_crystal_size_mid 0.2
_exptl_crystal_size_min 0.15
_refine_diff_density_max 0.479
_refine_diff_density_min -0.503
_refine_diff_density_rms 0.060
_refine_ls_extinction_method none
_refine_ls_goodness_of_fit_ref 0.864
_refine_ls_hydrogen_treatment mixed
_refine_ls_matrix_type full
_refine_ls_number_parameters 173
_refine_ls_number_reflns 3056
_refine_ls_number_restraints 0
_refine_ls_restrained_S_all 0.864
_refine_ls_R_factor_all 0.0480
_refine_ls_R_factor_gt 0.0319
_refine_ls_shift/su_max 0.001
_refine_ls_shift/su_mean 0.000
_refine_ls_structure_factor_coef Fsqd
_refine_ls_weighting_details 'calc w=1/[\s^2^(Fo^2^)+(0.0318P)^2^+2.7994P] where P=(Fo^2^+2Fc^2^)/3'
_refine_ls_weighting_scheme calc
_refine_ls_wR_factor_gt 0.0697
_refine_ls_wR_factor_ref 0.0772
_reflns_number_gt 2437
_reflns_number_total 3056
_reflns_threshold_expression >2sigma(I)
_cod_data_source_file ic0256011_s1.cif
_cod_data_source_block r2gecl2
_cod_depositor_comments
;
The following automatic conversions were performed:

'_exptl_absorpt_correction_type' value 'Empirical' changed to
'empirical' according to the built-in table from CIF Core dictionary
named 'cif_core.dic' version 2.4.1 from 2010-06-29.

Automatic conversion script
Id: cif_fix_values 1646 2011-03-28 12:23:43Z adriana 

The following automatic conversions were performed:

'_exptl_crystal_density_meas' value 'not measured' was changed to '?'
- the value is perceived as not measured.

Automatic conversion script
Id: cif_fix_values 3008 2015-01-20 13:52:24Z robertas 
;
_cod_database_code 4318341

loop_
_symmetry_equiv_pos_as_xyz
'x, y, z'
'-x, y+1/2, -z+1/2'
'-x, -y, -z'
'x, -y-1/2, z-1/2'

loop_
_atom_site_label
_atom_site_type_symbol
_atom_site_fract_x
_atom_site_fract_y
_atom_site_fract_z
_atom_site_U_iso_or_equiv
_atom_site_adp_type
_atom_site_occupancy
_atom_site_symmetry_multiplicity
_atom_site_calc_flag
_atom_site_refinement_flags
_atom_site_disorder_assembly
_atom_site_disorder_group
C4 C 0.3548(4) 0.76679(16) 0.5791(4) 0.0455(8) Uani 1 1 d . . .
H4A H 0.3810 0.7457 0.6784 0.079(3) Uiso 1 1 calc R . .
H4B H 0.2382 0.7742 0.5322 0.079(3) Uiso 1 1 calc R . .
C5 C 0.3934(7) 0.7188(2) 0.4898(6) 0.0991(19) Uani 1 1 d . . .
H5A H 0.5099 0.7113 0.5363 0.079(3) Uiso 1 1 calc R . .
H5B H 0.3666 0.7395 0.3900 0.079(3) Uiso 1 1 calc R . .
C6 C 0.3125(4) 0.64987(16) 0.4671(4) 0.0460(8) Uani 1 1 d . . .
C7 C 0.1530(4) 0.64196(18) 0.3774(4) 0.0509(9) Uani 1 1 d . . .
H7 H 0.0916 0.6807 0.3276 0.079(3) Uiso 1 1 calc R . .
C8 C 0.0809(4) 0.5786(2) 0.3586(4) 0.0535(9) Uani 1 1 d . . .
H8 H -0.0293 0.5739 0.2962 0.079(3) Uiso 1 1 calc R . .
C9 C 0.1684(4) 0.52254(17) 0.4299(4) 0.0497(9) Uani 1 1 d . . .
H9 H 0.1190 0.4789 0.4178 0.079(3) Uiso 1 1 calc R . .
C10 C 0.3267(4) 0.52959(17) 0.5185(4) 0.0467(8) Uani 1 1 d . . .
H10 H 0.3878 0.4907 0.5673 0.079(3) Uiso 1 1 calc R . .
C11 C 0.3984(4) 0.59272(18) 0.5375(4) 0.0458(8) Uani 1 1 d . . .
H11 H 0.5086 0.5970 0.6001 0.079(3) Uiso 1 1 calc R . .
C12 C 0.3424(4) 0.93857(16) 0.6117(3) 0.0437(8) Uani 1 1 d . . .
H12A H 0.2851 0.9316 0.6769 0.079(3) Uiso 1 1 calc R . .
H12B H 0.4196 0.9763 0.6550 0.079(3) Uiso 1 1 calc R . .
C13 C 0.2220(4) 0.95958(18) 0.4543(4) 0.0526(9) Uani 1 1 d . . .
H13A H 0.1615 0.9999 0.4636 0.079(3) Uiso 1 1 calc R . .
H13B H 0.2811 0.9735 0.3942 0.079(3) Uiso 1 1 calc R . .
C14 C 0.1062(4) 0.90401(16) 0.3718(3) 0.0420(8) Uani 1 1 d . . .
C15 C 0.1054(4) 0.87587(17) 0.2413(3) 0.0399(7) Uani 1 1 d . . .
H15 H 0.1786 0.8922 0.2031 0.079(3) Uiso 1 1 calc R . .
C16 C 0.0000(4) 0.82442(18) 0.1662(4) 0.0452(8) Uani 1 1 d . . .
H16 H 0.0008 0.8062 0.0765 0.079(3) Uiso 1 1 calc R . .
C17 C -0.1065(4) 0.7992(2) 0.2198(4) 0.0517(9) Uani 1 1 d . . .
H17 H -0.1780 0.7635 0.1681 0.079(3) Uiso 1 1 calc R . .
C18 C -0.1080(4) 0.8261(2) 0.3480(4) 0.0574(10) Uani 1 1 d . . .
H18 H -0.1815 0.8090 0.3852 0.079(3) Uiso 1 1 calc R . .
C19 C -0.0038(4) 0.8778(2) 0.4245(4) 0.0543(9) Uani 1 1 d . . .
H19 H -0.0065 0.8959 0.5135 0.079(3) Uiso 1 1 calc R . .
Cl2 Cl 0.66527(9) 0.85094(4) 0.82089(9) 0.0475(2) Uani 1 1 d . . .
Cl3 Cl 0.55744(11) 0.86986(4) 0.44732(10) 0.0523(2) Uani 1 1 d . . .
Ge1 Ge 0.45747(4) 0.855802(15) 0.61101(3) 0.03177(10) Uani 1 1 d . . .

loop_
_atom_site_aniso_label
_atom_site_aniso_U_11
_atom_site_aniso_U_22
_atom_site_aniso_U_33
_atom_site_aniso_U_23
_atom_site_aniso_U_13
_atom_site_aniso_U_12
C4 0.0524(19) 0.0352(18) 0.059(2) -0.0161(15) 0.0327(17) -0.0149(15)
C5 0.146(4) 0.047(2) 0.168(5) -0.050(3) 0.129(4) -0.045(3)
C6 0.064(2) 0.0346(18) 0.057(2) -0.0146(15) 0.0433(18) -0.0110(16)
C7 0.066(2) 0.045(2) 0.0472(19) 0.0024(16) 0.0293(18) 0.0165(18)
C8 0.0378(18) 0.076(3) 0.0432(19) -0.0236(18) 0.0128(15) -0.0075(18)
C9 0.065(2) 0.0370(19) 0.057(2) -0.0172(16) 0.0350(19) -0.0180(17)
C10 0.060(2) 0.0403(19) 0.0430(19) 0.0014(15) 0.0246(17) 0.0070(16)
C11 0.0412(17) 0.056(2) 0.0412(18) -0.0188(16) 0.0176(15) -0.0089(16)
C12 0.0533(19) 0.0334(17) 0.0398(18) -0.0046(14) 0.0143(15) 0.0093(15)
C13 0.064(2) 0.042(2) 0.0436(19) 0.0066(15) 0.0133(17) 0.0133(17)
C14 0.0399(17) 0.0457(19) 0.0346(17) 0.0124(14) 0.0093(14) 0.0182(15)
C15 0.0360(16) 0.0480(19) 0.0355(17) 0.0108(14) 0.0146(14) 0.0101(14)
C16 0.0385(17) 0.056(2) 0.0358(17) 0.0066(15) 0.0097(14) 0.0103(16)
C17 0.0318(17) 0.066(2) 0.051(2) 0.0105(18) 0.0106(15) 0.0052(16)
C18 0.0324(18) 0.084(3) 0.058(2) 0.019(2) 0.0201(17) 0.0112(18)
C19 0.051(2) 0.076(3) 0.0393(18) 0.0098(17) 0.0217(17) 0.0246(19)
Cl2 0.0381(4) 0.0509(5) 0.0449(4) 0.0000(4) 0.0081(3) 0.0035(4)
Cl3 0.0692(6) 0.0487(5) 0.0558(5) -0.0024(4) 0.0426(5) -0.0077(4)
Ge1 0.03600(18) 0.02696(17) 0.03378(17) -0.00389(13) 0.01575(13) -0.00170(13)

loop_
_atom_type_symbol
_atom_type_description
_atom_type_scat_dispersion_real
_atom_type_scat_dispersion_imag
_atom_type_scat_source
C C 0.0033 0.0016 'International Tables Vol C Tables 4.2.6.8 and 6.1.1.4'
H H 0.0000 0.0000 'International Tables Vol C Tables 4.2.6.8 and 6.1.1.4'
Cl Cl 0.1484 0.1585 'International Tables Vol C Tables 4.2.6.8 and 6.1.1.4'
Ge Ge 0.1547 1.8001 'International Tables Vol C Tables 4.2.6.8 and 6.1.1.4'

loop_
_geom_angle_atom_site_label_1
_geom_angle_atom_site_label_2
_geom_angle_atom_site_label_3
_geom_angle
_geom_angle_site_symmetry_1
_geom_angle_site_symmetry_3
_geom_angle_publ_flag
C5 C4 Ge1 117.5(2) . . ?
C4 C5 C6 116.5(3) . . ?
C7 C6 C11 118.1(3) . . ?
C7 C6 C5 121.8(4) . . ?
C11 C6 C5 120.1(4) . . ?
C6 C7 C8 121.0(3) . . ?
C9 C8 C7 119.9(3) . . ?
C10 C9 C8 119.7(3) . . ?
C9 C10 C11 120.4(3) . . ?
C10 C11 C6 120.9(3) . . ?
C13 C12 Ge1 113.0(2) . . ?
C14 C13 C12 113.9(3) . . ?
C15 C14 C19 117.4(3) . . ?
C15 C14 C13 121.0(3) . . ?
C19 C14 C13 121.6(3) . . ?
C16 C15 C14 121.0(3) . . ?
C17 C16 C15 120.7(3) . . ?
C18 C17 C16 119.3(4) . . ?
C17 C18 C19 120.7(3) . . ?
C18 C19 C14 120.8(3) . . ?
C12 Ge1 C4 121.20(14) . . ?
C12 Ge1 Cl2 107.83(10) . . ?
C4 Ge1 Cl2 107.24(11) . . ?
C12 Ge1 Cl3 107.22(10) . . ?
C4 Ge1 Cl3 108.70(9) . . ?
Cl2 Ge1 Cl3 103.24(4) . . ?

loop_
_geom_bond_atom_site_label_1
_geom_bond_atom_site_label_2
_geom_bond_distance
_geom_bond_site_symmetry_2
_geom_bond_publ_flag
C4 C5 1.422(5) . ?
C4 Ge1 1.943(3) . ?
C5 C6 1.510(5) . ?
C6 C7 1.376(5) . ?
C6 C11 1.378(5) . ?
C7 C8 1.381(5) . ?
C8 C9 1.369(5) . ?
C9 C10 1.363(5) . ?
C10 C11 1.375(5) . ?
C12 C13 1.539(4) . ?
C12 Ge1 1.935(3) . ?
C13 C14 1.504(5) . ?
C14 C15 1.387(4) . ?
C14 C19 1.408(5) . ?
C15 C16 1.381(5) . ?
C16 C17 1.379(5) . ?
C17 C18 1.365(5) . ?
C18 C19 1.384(5) . ?
Cl2 Ge1 2.1595(8) . ?
Cl3 Ge1 2.1673(8) . ?

loop_
_cod_related_entry_id
_cod_related_entry_database
_cod_related_entry_code
1 ChemSpider 30661063
